data_1511160
loop_
_publ_author_name
'James, W.J.'
'Pringle, O.A.'
'Yelon, W.B.'
'Fu, J.'
'Grandjean, F.'
'Long, G.J.'
'Xie, D.'

_publ_section_title
;
 Neutron-diffraction and Moessbauer-effect studies of Pr2 (Fe1-x Mnx)14 B
;
_journal_name_full 'Journal of Applied Physics'
_journal_page_first 4762
_journal_page_last 4764
_journal_paper_doi 10.1063/1.344778
_journal_volume 67
_journal_year 1990
_chemical_formula_sum 'B Fe9.8 Mn4.2 Pr2'
_chemical_name_systematic 'Fe9.8 Mn4.2 Pr2 B'
_space_group_IT_number 136
_symmetry_space_group_name_Hall '-P 4n 2n'
_symmetry_space_group_name_H-M 'P 42/m n m'
_cell_angle_alpha 90
_cell_angle_beta 90
_cell_angle_gamma 90
_cell_formula_units_Z 4
_cell_length_a 8.7937
_cell_length_b 8.7937
_cell_length_c 12.209
_cell_volume 944.112
_citation_journal_id_ASTM JAPIAU
_cod_data_source_file boron0-1_264.cif
_cod_data_source_block B1Fe9.8Mn4.2Pr2
_cod_original_cell_volume 944.1118
_cod_original_formula_sum 'B1 Fe9.8 Mn4.2 Pr2'
_cod_database_code 1511160

loop_
_symmetry_equiv_pos_as_xyz
x,y,z
-y+1/2,x+1/2,z+1/2
-x,-y,z
y+1/2,-x+1/2,z+1/2
x+1/2,-y+1/2,-z+1/2
y,x,-z
-x+1/2,y+1/2,-z+1/2
-y,-x,-z
-x,-y,-z
y-1/2,-x-1/2,-z-1/2
x,y,-z
-y-1/2,x-1/2,-z-1/2
-x-1/2,y-1/2,z-1/2
-y,-x,z
x-1/2,-y-1/2,z-1/2
y,x,z

loop_
_atom_site_label
_atom_site_type_symbol
_atom_site_fract_x
_atom_site_fract_y
_atom_site_fract_z
_atom_site_occupancy
_atom_site_U_iso_or_equiv
Fe3 Fe 0.0895 0.0895 0.2099 0.732 0.0
Fe1 Fe 0 0.5 0 0.732 0.0
Mn1 Mn 0 0.5 0 0.268 0.0
Fe5 Fe 0.2221 0.5662 0.1294 0.741 0.0
Pr1 Pr 0.1431 0.1431 0 1 0.0
Pr2 Pr 0.1365 0.8635 0 1 0.0
Mn5 Mn 0.2221 0.5662 0.1294 0.259 0.0
Fe6 Fe 0.0361 0.3611 0.1794 0.788 0.0
Mn6 Mn 0.0361 0.3611 0.1794 0.212 0.0
B1 B 0.367 0.633 0 1 0.0
Fe2 Fe 0 0 0.3168 0.856 0.0
Mn2 Mn 0 0 0.3168 0.144 0.0
Mn4 Mn 0.3363 0.3363 0.2658 0.667 0.0
Mn3 Mn 0.0895 0.0895 0.2099 0.268 0.0
Fe4 Fe 0.3363 0.3363 0.2658 0.333 0.0
